data_4037195
loop_
_publ_author_name
'Yamakado, Ryohei'
'Sato, Ryuma'
'Shigeta, Yasuteru'
'Maeda, Hiromitsu'

_publ_section_title
;
 Ion-Pairing Crystal Polymorphs of Interlocked [2 + 1]-Type Receptor-Anion
 Complexes.
;
_journal_issue 18
_journal_name_full 'The Journal of organic chemistry'
_journal_page_first 8530
_journal_page_last 8536
_journal_paper_doi 10.1021/acs.joc.6b01688
_journal_volume 81
_journal_year 2016
_chemical_formula_moiety '2(C35 H31 B F4 N2 O2), C16 H36 N, Cl'
_chemical_formula_sum 'C86 H98 B2 Cl F8 N5 O4'
_chemical_formula_weight 1474.76
_space_group_crystal_system triclinic
_space_group_IT_number 2
_space_group_name_Hall '-P 1'
_space_group_name_H-M_alt 'P -1'
_atom_sites_solution_hydrogens geom
_audit_creation_method SHELXL-2014/7
_cell_angle_alpha 108.335(12)
_cell_angle_beta 101.007(4)
_cell_angle_gamma 90.798(4)
_cell_formula_units_Z 2
_cell_length_a 13.613(2)
_cell_length_b 17.506(5)
_cell_length_c 17.927(5)
_cell_measurement_reflns_used 4196
_cell_measurement_temperature 93(2)
_cell_measurement_theta_max 68.25
_cell_measurement_theta_min 25.36
_cell_volume 3968.1(17)
_computing_structure_refinement 'SHELXL-2014/7 (Sheldrick, 2014)'
_diffrn_ambient_temperature 93(2)
_diffrn_detector_area_resol_mean 5.8140
_diffrn_measured_fraction_theta_full 0.981
_diffrn_measured_fraction_theta_max 0.979
_diffrn_measurement_device_type 'Rigaku XtaLAB P200'
_diffrn_measurement_method \w
_diffrn_radiation_type 'Cu K\a'
_diffrn_radiation_wavelength 1.54187
_diffrn_reflns_av_R_equivalents 0.0305
_diffrn_reflns_av_unetI/netI 0.0157
_diffrn_reflns_Laue_measured_fraction_full 0.981
_diffrn_reflns_Laue_measured_fraction_max 0.979
_diffrn_reflns_limit_h_max 16
_diffrn_reflns_limit_h_min -16
_diffrn_reflns_limit_k_max 20
_diffrn_reflns_limit_k_min -21
_diffrn_reflns_limit_l_max 21
_diffrn_reflns_limit_l_min -21
_diffrn_reflns_number 102998
_diffrn_reflns_point_group_measured_fraction_full 0.981
_diffrn_reflns_point_group_measured_fraction_max 0.979
_diffrn_reflns_theta_full 67.687
_diffrn_reflns_theta_max 68.344
_diffrn_reflns_theta_min 6.567
_exptl_absorpt_coefficient_mu 1.017
_exptl_absorpt_correction_T_max 0.941
_exptl_absorpt_correction_T_min 0.929
_exptl_absorpt_correction_type multi-scan
_exptl_absorpt_process_details 'REQAB (Rigaku, 1998)'
_exptl_crystal_colour Red
_exptl_crystal_density_diffrn 1.234
_exptl_crystal_description Prism
_exptl_crystal_F_000 1560
_exptl_crystal_size_max 0.120
_exptl_crystal_size_mid 0.060
_exptl_crystal_size_min 0.060
_refine_diff_density_max 0.211
_refine_diff_density_min -0.270
_refine_diff_density_rms 0.035
_refine_ls_extinction_method none
_refine_ls_goodness_of_fit_ref 1.061
_refine_ls_hydrogen_treatment constr
_refine_ls_matrix_type full
_refine_ls_number_parameters 987
_refine_ls_number_reflns 14279
_refine_ls_number_restraints 0
_refine_ls_restrained_S_all 1.061
_refine_ls_R_factor_all 0.0343
_refine_ls_R_factor_gt 0.0305
_refine_ls_shift/su_max 0.002
_refine_ls_shift/su_mean 0.000
_refine_ls_structure_factor_coef Fsqd
_refine_ls_weighting_details 'w=1/[\s^2^(Fo^2^)+(0.0482P)^2^+0.7506P] where P=(Fo^2^+2Fc^2^)/3'
_refine_ls_weighting_scheme calc
_refine_ls_wR_factor_gt 0.0825
_refine_ls_wR_factor_ref 0.0841
_reflns_Friedel_coverage 0.000
_reflns_number_gt 12676
_reflns_number_total 14279
_reflns_threshold_expression 'I > 2\s(I)'
_cod_data_source_file jo6b01688_si_002.cif
_cod_data_source_block 60217m4
_cod_database_code 4037195
_shelx_shelxl_version_number 2014/7
_shelx_space_group_comment
;
The symmetry employed for this shelxl refinement is uniquely defined
by the following loop, which should always be used as a source of
symmetry information in preference to the above space-group names.
They are only intended as comments.
;
_shelx_estimated_absorpt_t_min 0.888
_shelx_estimated_absorpt_t_max 0.941

loop_
_space_group_symop_operation_xyz
'x, y, z'
'-x, -y, -z'

loop_
_atom_site_label
_atom_site_type_symbol
_atom_site_fract_x
_atom_site_fract_y
_atom_site_fract_z
_atom_site_U_iso_or_equiv
_atom_site_adp_type
_atom_site_occupancy
_atom_site_site_symmetry_order
_atom_site_calc_flag
_atom_site_refinement_flags_posn
_atom_site_refinement_flags_adp
_atom_site_refinement_flags_occupancy
_atom_site_disorder_assembly
_atom_site_disorder_group
C1 C 0.76734(9) 0.67411(9) 0.85336(8) 0.0368(3) Uani 1 1 d . . . . .
H1 H 0.7044 0.6773 0.8693 0.044 Uiso 1 1 calc R U . . .
C2 C 0.84737(10) 0.64848(10) 0.89687(8) 0.0409(3) Uani 1 1 d . . . . .
H2 H 0.8401 0.6335 0.9422 0.049 Uiso 1 1 calc R U . . .
C3 C 0.93767(9) 0.64510(8) 0.87297(7) 0.0308(3) Uani 1 1 d . . . . .
C4 C 0.95173(8) 0.66723(7) 0.80856(7) 0.0263(2) Uani 1 1 d . . . . .
H3 H 1.0156 0.6656 0.7943 0.032 Uiso 1 1 calc R U . . .
C5 C 0.87109(8) 0.69194(7) 0.76493(7) 0.0243(2) Uani 1 1 d . . . . .
H4 H 0.8793 0.7068 0.7198 0.029 Uiso 1 1 calc R U . . .
C6 C 0.77768(8) 0.69526(7) 0.78646(7) 0.0239(2) Uani 1 1 d . . . . .
C7 C 0.69414(8) 0.71980(8) 0.73999(7) 0.0266(3) Uani 1 1 d . . . . .
C8 C 0.62385(8) 0.73763(8) 0.69893(7) 0.0268(3) Uani 1 1 d . . . . .
C9 C 0.54475(8) 0.75956(7) 0.64790(7) 0.0250(2) Uani 1 1 d . . . . .
C10 C 0.54544(9) 0.77158(9) 0.57461(7) 0.0314(3) Uani 1 1 d . . . . .
C11 C 0.45076(8) 0.79539(8) 0.54823(7) 0.0270(3) Uani 1 1 d . . . . .
C12 C 0.39407(8) 0.79655(7) 0.60604(6) 0.0206(2) Uani 1 1 d . . . . .
C13 C 0.29144(8) 0.81243(7) 0.60714(6) 0.0193(2) Uani 1 1 d . . . . .
C14 C 0.24441(8) 0.80495(7) 0.66677(6) 0.0216(2) Uani 1 1 d . . . . .
H5 H 0.2773 0.7820 0.7054 0.026 Uiso 1 1 calc R U . . .
C15 C 0.14888(8) 0.83115(7) 0.66993(6) 0.0208(2) Uani 1 1 d . . . . .
C16 C 0.10498(8) 0.84060(7) 0.73808(7) 0.0216(2) Uani 1 1 d . . . . .
C17 C 0.01077(8) 0.86524(7) 0.75318(7) 0.0224(2) Uani 1 1 d . . . . .
C18 C 0.00943(8) 0.86790(7) 0.83211(7) 0.0237(2) Uani 1 1 d . . . . .
C19 C 0.10173(8) 0.84413(7) 0.86314(7) 0.0228(2) Uani 1 1 d . . . . .
C20 C 0.13537(8) 0.83321(7) 0.93832(7) 0.0248(2) Uani 1 1 d . . . . .
C21 C 0.16172(8) 0.82280(7) 1.00206(7) 0.0252(2) Uani 1 1 d . . . . .
C22 C 0.19502(8) 0.81032(7) 1.07752(7) 0.0243(2) Uani 1 1 d . . . . .
C23 C 0.13786(9) 0.83203(8) 1.13689(7) 0.0283(3) Uani 1 1 d . . . . .
H6 H 0.0760 0.8552 1.1269 0.034 Uiso 1 1 calc R U . . .
C24 C 0.17046(10) 0.82013(8) 1.20991(7) 0.0329(3) Uani 1 1 d . . . . .
H7 H 0.1322 0.8354 1.2507 0.040 Uiso 1 1 calc R U . . .
C25 C 0.25955(10) 0.78567(8) 1.22217(7) 0.0331(3) Uani 1 1 d . . . . .
C26 C 0.31781(9) 0.76311(8) 1.16501(7) 0.0317(3) Uani 1 1 d . . . . .
H8 H 0.3790 0.7392 1.1753 0.038 Uiso 1 1 calc R U . . .
C27 C 0.28543(8) 0.77593(7) 1.09266(7) 0.0274(2) Uani 1 1 d . . . . .
H9 H 0.3249 0.7612 1.0527 0.033 Uiso 1 1 calc R U . . .
C28 C 0.63370(10) 0.76049(12) 0.53437(8) 0.0511(4) Uani 1 1 d . . . . .
H23 H 0.6108 0.7267 0.4775 0.061 Uiso 1 1 calc R U . . .
H24 H 0.6832 0.7310 0.5605 0.061 Uiso 1 1 calc R U . . .
C29 C 0.68501(11) 0.83896(14) 0.53732(10) 0.0658(6) Uani 1 1 d . . . . .
H25 H 0.6388 0.8658 0.5065 0.099 Uiso 1 1 calc R U . . .
H26 H 0.7450 0.8277 0.5142 0.099 Uiso 1 1 calc R U . . .
H27 H 0.7045 0.8742 0.5932 0.099 Uiso 1 1 calc R U . . .
C30 C 0.41694(9) 0.81597(9) 0.47263(7) 0.0369(3) Uani 1 1 d . . . . .
H28 H 0.3490 0.7894 0.4460 0.044 Uiso 1 1 calc R U . . .
H29 H 0.4628 0.7941 0.4357 0.044 Uiso 1 1 calc R U . . .
C31 C 0.41438(11) 0.90618(10) 0.48727(9) 0.0459(4) Uani 1 1 d . . . . .
H30 H 0.3650 0.9275 0.5202 0.069 Uiso 1 1 calc R U . . .
H31 H 0.3956 0.9160 0.4357 0.069 Uiso 1 1 calc R U . . .
H32 H 0.4809 0.9332 0.5153 0.069 Uiso 1 1 calc R U . . .
C32 C -0.07551(8) 0.88242(7) 0.69589(7) 0.0265(2) Uani 1 1 d . . . . .
H33 H -0.1384 0.8760 0.7142 0.032 Uiso 1 1 calc R U . . .
H34 H -0.0807 0.8416 0.6422 0.032 Uiso 1 1 calc R U . . .
C33 C -0.06702(9) 0.96631(8) 0.68768(8) 0.0315(3) Uani 1 1 d . . . . .
H35 H -0.0566 1.0072 0.7409 0.047 Uiso 1 1 calc R U . . .
H36 H -0.1289 0.9747 0.6540 0.047 Uiso 1 1 calc R U . . .
H37 H -0.0100 0.9709 0.6628 0.047 Uiso 1 1 calc R U . . .
C34 C -0.07294(9) 0.89163(8) 0.87782(7) 0.0282(3) Uani 1 1 d . . . . .
H38 H -0.0592 0.8740 0.9259 0.034 Uiso 1 1 calc R U . . .
H39 H -0.1372 0.8632 0.8436 0.034 Uiso 1 1 calc R U . . .
C35 C -0.08366(9) 0.98194(8) 0.90414(8) 0.0332(3) Uani 1 1 d . . . . .
H40 H -0.0184 1.0108 0.9332 0.050 Uiso 1 1 calc R U . . .
H41 H -0.1321 0.9949 0.9394 0.050 Uiso 1 1 calc R U . . .
H42 H -0.1074 0.9985 0.8568 0.050 Uiso 1 1 calc R U . . .
C36 C 0.23974(8) 1.02238(7) 0.85456(7) 0.0262(2) Uani 1 1 d . . . . .
H10 H 0.2703 0.9750 0.8303 0.031 Uiso 1 1 calc R U . . .
C37 C 0.17670(9) 1.05775(8) 0.80691(7) 0.0293(3) Uani 1 1 d . . . . .
H11 H 0.1630 1.0349 0.7500 0.035 Uiso 1 1 calc R U . . .
C38 C 0.13447(8) 1.12667(8) 0.84393(8) 0.0308(3) Uani 1 1 d . . . . .
C39 C 0.15172(9) 1.16186(8) 0.92581(8) 0.0325(3) Uani 1 1 d . . . . .
H12 H 0.1213 1.2096 0.9494 0.039 Uiso 1 1 calc R U . . .
C40 C 0.21455(9) 1.12607(8) 0.97317(7) 0.0288(3) Uani 1 1 d . . . . .
H13 H 0.2277 1.1495 1.0300 0.035 Uiso 1 1 calc R U . . .
C41 C 0.25866(8) 1.05601(7) 0.93809(7) 0.0242(2) Uani 1 1 d . . . . .
C42 C 0.32262(8) 1.01784(7) 0.98627(7) 0.0240(2) Uani 1 1 d . . . . .
C43 C 0.37539(8) 0.98327(7) 1.02466(7) 0.0230(2) Uani 1 1 d . . . . .
C44 C 0.43743(8) 0.94189(7) 1.06896(6) 0.0210(2) Uani 1 1 d . . . . .
C45 C 0.47617(8) 0.96458(7) 1.15169(6) 0.0219(2) Uani 1 1 d . . . . .
C46 C 0.53494(8) 0.90328(7) 1.16511(6) 0.0211(2) Uani 1 1 d . . . . .
C47 C 0.53006(7) 0.84358(7) 1.08987(6) 0.0198(2) Uani 1 1 d . . . . .
C48 C 0.57124(7) 0.76752(7) 1.06645(6) 0.0201(2) Uani 1 1 d . . . . .
C49 C 0.55790(8) 0.71969(7) 0.98613(6) 0.0214(2) Uani 1 1 d . . . . .
H14 H 0.5294 0.7411 0.9450 0.026 Uiso 1 1 calc R U . . .
C50 C 0.58569(7) 0.64172(7) 0.96607(6) 0.0202(2) Uani 1 1 d . . . . .
C51 C 0.56280(8) 0.58613(7) 0.88575(6) 0.0206(2) Uani 1 1 d . . . . .
C52 C 0.59412(8) 0.50890(7) 0.85378(7) 0.0226(2) Uani 1 1 d . . . . .
C53 C 0.55359(8) 0.48240(7) 0.77074(7) 0.0235(2) Uani 1 1 d . . . . .
C54 C 0.49927(8) 0.54414(7) 0.75406(6) 0.0222(2) Uani 1 1 d . . . . .
C55 C 0.44478(8) 0.54564(7) 0.67904(7) 0.0236(2) Uani 1 1 d . . . . .
C56 C 0.40087(8) 0.54273(7) 0.61316(7) 0.0236(2) Uani 1 1 d . . . . .
C57 C 0.34980(8) 0.54095(7) 0.53501(6) 0.0218(2) Uani 1 1 d . . . . .
C58 C 0.36738(8) 0.48197(7) 0.46626(7) 0.0238(2) Uani 1 1 d . . . . .
H15 H 0.4129 0.4424 0.4715 0.029 Uiso 1 1 calc R U . . .
C59 C 0.31897(9) 0.48096(8) 0.39077(7) 0.0278(3) Uani 1 1 d . . . . .
H16 H 0.3307 0.4411 0.3439 0.033 Uiso 1 1 calc R U . . .
C60 C 0.25354(9) 0.53889(8) 0.38505(7) 0.0292(3) Uani 1 1 d . . . . .
C61 C 0.23413(9) 0.59784(8) 0.45092(7) 0.0309(3) Uani 1 1 d . . . . .
H17 H 0.1886 0.6371 0.4448 0.037 Uiso 1 1 calc R U . . .
C62 C 0.28265(9) 0.59846(7) 0.52626(7) 0.0269(2) Uani 1 1 d . . . . .
H18 H 0.2701 0.6385 0.5726 0.032 Uiso 1 1 calc R U . . .
C63 C 0.45324(9) 1.03991(7) 1.21144(7) 0.0277(3) Uani 1 1 d . . . . .
H43 H 0.4597 1.0859 1.1912 0.033 Uiso 1 1 calc R U . . .
H44 H 0.5029 1.0511 1.2625 0.033 Uiso 1 1 calc R U . . .
C64 C 0.34774(10) 1.03325(9) 1.22736(9) 0.0399(3) Uani 1 1 d . . . . .
H45 H 0.2983 1.0223 1.1770 0.060 Uiso 1 1 calc R U . . .
H46 H 0.3353 1.0841 1.2660 0.060 Uiso 1 1 calc R U . . .
H47 H 0.3418 0.9891 1.2493 0.060 Uiso 1 1 calc R U . . .
C65 C 0.59587(8) 0.90556(7) 1.24516(6) 0.0250(2) Uani 1 1 d . . . . .
H48 H 0.6319 0.9597 1.2718 0.030 Uiso 1 1 calc R U . . .
H49 H 0.6470 0.8658 1.2361 0.030 Uiso 1 1 calc R U . . .
C66 C 0.53515(10) 0.88759(10) 1.30154(8) 0.0384(3) Uani 1 1 d . . . . .
H50 H 0.4812 0.9241 1.3081 0.058 Uiso 1 1 calc R U . . .
H51 H 0.5791 0.8955 1.3539 0.058 Uiso 1 1 calc R U . . .
H52 H 0.5060 0.8316 1.2789 0.058 Uiso 1 1 calc R U . . .
C67 C 0.65839(9) 0.46186(7) 0.89846(7) 0.0270(2) Uani 1 1 d . . . . .
H53 H 0.7136 0.4987 0.9381 0.032 Uiso 1 1 calc R U . . .
H54 H 0.6887 0.4200 0.8601 0.032 Uiso 1 1 calc R U . . .
C68 C 0.59953(10) 0.42128(8) 0.94209(7) 0.0325(3) Uani 1 1 d . . . . .
H55 H 0.5743 0.4627 0.9835 0.049 Uiso 1 1 calc R U . . .
H56 H 0.6436 0.3886 0.9672 0.049 Uiso 1 1 calc R U . . .
H57 H 0.5429 0.3866 0.9035 0.049 Uiso 1 1 calc R U . . .
C69 C 0.55864(9) 0.40165(8) 0.71059(7) 0.0286(3) Uani 1 1 d . . . . .
H58 H 0.6221 0.3789 0.7272 0.034 Uiso 1 1 calc R U . . .
H59 H 0.5587 0.4082 0.6577 0.034 Uiso 1 1 calc R U . . .
C70 C 0.47034(11) 0.34338(9) 0.70272(8) 0.0404(3) Uani 1 1 d . . . . .
H60 H 0.4689 0.3381 0.7553 0.061 Uiso 1 1 calc R U . . .
H61 H 0.4776 0.2904 0.6649 0.061 Uiso 1 1 calc R U . . .
H62 H 0.4077 0.3641 0.6828 0.061 Uiso 1 1 calc R U . . .
C71 C 0.01956(8) 0.37989(7) 0.70891(7) 0.0226(2) Uani 1 1 d . . . . .
H63 H -0.0156 0.4279 0.7047 0.027 Uiso 1 1 calc R U . . .
H64 H -0.0249 0.3316 0.6741 0.027 Uiso 1 1 calc R U . . .
C72 C 0.03393(9) 0.38027(8) 0.79504(7) 0.0284(3) Uani 1 1 d . . . . .
H65 H 0.0844 0.4245 0.8301 0.034 Uiso 1 1 calc R U . . .
H66 H 0.0592 0.3286 0.7988 0.034 Uiso 1 1 calc R U . . .
C73 C -0.06496(9) 0.39181(9) 0.82332(7) 0.0331(3) Uani 1 1 d . . . . .
H67 H -0.1161 0.3491 0.7864 0.040 Uiso 1 1 calc R U . . .
H68 H -0.0884 0.4446 0.8216 0.040 Uiso 1 1 calc R U . . .
C74 C -0.05454(11) 0.38854(10) 0.90838(8) 0.0410(3) Uani 1 1 d . . . . .
H69 H -0.0318 0.3362 0.9102 0.062 Uiso 1 1 calc R U . . .
H70 H -0.1197 0.3956 0.9243 0.062 Uiso 1 1 calc R U . . .
H71 H -0.0054 0.4318 0.9454 0.062 Uiso 1 1 calc R U . . .
C75 C 0.18740(8) 0.45274(7) 0.72694(7) 0.0233(2) Uani 1 1 d . . . . .
H72 H 0.2131 0.4467 0.7801 0.028 Uiso 1 1 calc R U . . .
H73 H 0.2454 0.4528 0.7010 0.028 Uiso 1 1 calc R U . . .
C76 C 0.14309(8) 0.53357(7) 0.73955(8) 0.0295(3) Uani 1 1 d . . . . .
H74 H 0.0887 0.5362 0.7697 0.035 Uiso 1 1 calc R U . . .
H75 H 0.1136 0.5392 0.6868 0.035 Uiso 1 1 calc R U . . .
C77 C 0.22359(8) 0.60287(7) 0.78607(7) 0.0280(3) Uani 1 1 d . . . . .
H76 H 0.2786 0.5986 0.7563 0.034 Uiso 1 1 calc R U . . .
H77 H 0.1940 0.6547 0.7886 0.034 Uiso 1 1 calc R U . . .
C78 C 0.26733(10) 0.60396(8) 0.87093(7) 0.0346(3) Uani 1 1 d . . . . .
H78 H 0.2128 0.6036 0.8996 0.052 Uiso 1 1 calc R U . . .
H79 H 0.3126 0.6528 0.8991 0.052 Uiso 1 1 calc R U . . .
H80 H 0.3048 0.5562 0.8689 0.052 Uiso 1 1 calc R U . . .
C79 C 0.17083(8) 0.30600(7) 0.67906(7) 0.0236(2) Uani 1 1 d . . . . .
H81 H 0.2361 0.3117 0.6639 0.028 Uiso 1 1 calc R U . . .
H82 H 0.1853 0.3059 0.7353 0.028 Uiso 1 1 calc R U . . .
C80 C 0.11865(8) 0.22476(7) 0.62628(7) 0.0249(2) Uani 1 1 d . . . . .
H83 H 0.1064 0.2219 0.5692 0.030 Uiso 1 1 calc R U . . .
H84 H 0.0532 0.2171 0.6404 0.030 Uiso 1 1 calc R U . . .
C81 C 0.18572(9) 0.15921(7) 0.63930(7) 0.0270(2) Uani 1 1 d . . . . .
H85 H 0.2521 0.1696 0.6279 0.032 Uiso 1 1 calc R U . . .
H86 H 0.1961 0.1622 0.6964 0.032 Uiso 1 1 calc R U . . .
C82 C 0.14276(11) 0.07499(8) 0.58703(8) 0.0377(3) Uani 1 1 d . . . . .
H87 H 0.0776 0.0639 0.5987 0.057 Uiso 1 1 calc R U . . .
H88 H 0.1888 0.0356 0.5982 0.057 Uiso 1 1 calc R U . . .
H89 H 0.1340 0.0710 0.5304 0.057 Uiso 1 1 calc R U . . .
C83 C 0.08194(8) 0.38088(7) 0.59107(6) 0.0233(2) Uani 1 1 d . . . . .
H90 H 0.0447 0.4293 0.5926 0.028 Uiso 1 1 calc R U . . .
H91 H 0.0345 0.3330 0.5607 0.028 Uiso 1 1 calc R U . . .
C84 C 0.16479(9) 0.38111(8) 0.54526(7) 0.0313(3) Uani 1 1 d . . . . .
H92 H 0.1992 0.4360 0.5640 0.038 Uiso 0.722(7) 1 calc R U P A 1
H93 H 0.2148 0.3438 0.5573 0.038 Uiso 0.722(7) 1 calc R U P A 1
H94 H 0.1939 0.3282 0.5321 0.038 Uiso 0.278(7) 1 calc R U P A 2
H95 H 0.2189 0.4234 0.5777 0.038 Uiso 0.278(7) 1 calc R U P A 2
C85 C 0.12664(16) 0.3564(2) 0.45650(13) 0.0298(6) Uani 0.722(7) 1 d . . P A 1
H96 H 0.0950 0.3005 0.4373 0.036 Uiso 0.722(7) 1 calc R U P A 1
H97 H 0.1839 0.3567 0.4298 0.036 Uiso 0.722(7) 1 calc R U P A 1
C86 C 0.0500(2) 0.4123(2) 0.43266(14) 0.0463(9) Uani 0.722(7) 1 d . . P A 1
H98 H -0.0110 0.4063 0.4525 0.069 Uiso 0.722(7) 1 calc R U P A 1
H99 H 0.0333 0.3979 0.3740 0.069 Uiso 0.722(7) 1 calc R U P A 1
H100 H 0.0786 0.4684 0.4562 0.069 Uiso 0.722(7) 1 calc R U P A 1
C87 C 0.1131(5) 0.3993(7) 0.4637(4) 0.0382(19) Uani 0.278(7) 1 d . . P A 2
H101 H 0.1038 0.4578 0.4788 0.046 Uiso 0.278(7) 1 calc R U P A 2
H102 H 0.1623 0.3888 0.4282 0.046 Uiso 0.278(7) 1 calc R U P A 2
C88 C 0.0168(4) 0.3564(6) 0.4150(3) 0.038(2) Uani 0.278(7) 1 d . . P A 2
H103 H 0.0216 0.2980 0.4023 0.057 Uiso 0.278(7) 1 calc R U P A 2
H104 H 0.0011 0.3696 0.3650 0.057 Uiso 0.278(7) 1 calc R U P A 2
H105 H -0.0365 0.3729 0.4452 0.057 Uiso 0.278(7) 1 calc R U P A 2
N1 N 0.45312(6) 0.77425(6) 0.66584(5) 0.02080(19) Uani 1 1 d . . . . .
H19 H 0.4344 0.7702 0.7089 0.025 Uiso 1 1 calc R U . . .
N2 N 0.15833(7) 0.82753(6) 0.80595(5) 0.02173(19) Uani 1 1 d . . . . .
H20 H 0.2193 0.8111 0.8114 0.026 Uiso 1 1 calc R U . . .
N3 N 0.47018(6) 0.86969(6) 1.03276(5) 0.01984(19) Uani 1 1 d . . . . .
H21 H 0.4556 0.8434 0.9809 0.024 Uiso 1 1 calc R U . . .
N4 N 0.50546(6) 0.60656(6) 0.82365(5) 0.02047(19) Uani 1 1 d . . . . .
H22 H 0.4775 0.6524 0.8282 0.025 Uiso 1 1 calc R U . . .
N5 N 0.11511(6) 0.37989(6) 0.67630(5) 0.02118(19) Uani 1 1 d . . . . .
O1 O 0.24302(5) 0.83623(5) 0.54856(4) 0.02211(16) Uani 1 1 d . . . . .
O2 O 0.09676(5) 0.85225(5) 0.61069(4) 0.02345(17) Uani 1 1 d . . . . .
O3 O 0.61888(6) 0.74122(5) 1.12349(4) 0.02584(18) Uani 1 1 d . . . . .
O4 O 0.63446(6) 0.61332(5) 1.02103(4) 0.02680(18) Uani 1 1 d . . . . .
F1 F 1.01653(6) 0.61912(6) 0.91435(5) 0.0465(2) Uani 1 1 d . . . . .
F2 F 0.29150(7) 0.77262(5) 1.29311(4) 0.0490(2) Uani 1 1 d . . . . .
F3 F 0.07258(5) 1.16138(5) 0.79718(5) 0.04049(19) Uani 1 1 d . . . . .
F4 F 0.20604(6) 0.53778(6) 0.31095(4) 0.0450(2) Uani 1 1 d . . . . .
F5 F 0.09693(5) 0.75147(4) 0.48906(4) 0.03015(16) Uani 1 1 d . . . . .
F6 F 0.09694(5) 0.88263(4) 0.49369(4) 0.02871(15) Uani 1 1 d . . . . .
F7 F 0.66507(5) 0.62684(4) 1.15583(4) 0.03200(16) Uani 1 1 d . . . . .
F8 F 0.77473(5) 0.69025(4) 1.11008(4) 0.03431(17) Uani 1 1 d . . . . .
Cl1 Cl 0.39807(2) 0.77871(2) 0.83639(2) 0.02247(7) Uani 1 1 d . . . . .
B1 B 0.13185(9) 0.83124(8) 0.53357(7) 0.0226(3) Uani 1 1 d . . . . .
B2 B 0.67496(10) 0.66780(9) 1.10323(8) 0.0257(3) Uani 1 1 d . . . . .

loop_
_atom_site_aniso_label
_atom_site_aniso_U_11
_atom_site_aniso_U_22
_atom_site_aniso_U_33
_atom_site_aniso_U_23
_atom_site_aniso_U_13
_atom_site_aniso_U_12
C1 0.0226(6) 0.0566(9) 0.0399(7) 0.0255(7) 0.0107(5) 0.0043(6)
C2 0.0361(7) 0.0625(10) 0.0369(7) 0.0324(7) 0.0099(6) 0.0074(6)
C3 0.0265(6) 0.0375(7) 0.0275(6) 0.0136(5) -0.0023(5) 0.0069(5)
C4 0.0201(5) 0.0303(7) 0.0280(6) 0.0081(5) 0.0056(4) 0.0055(5)
C5 0.0250(5) 0.0282(7) 0.0208(5) 0.0082(5) 0.0067(4) 0.0051(5)
C6 0.0199(5) 0.0265(6) 0.0229(5) 0.0060(5) 0.0020(4) 0.0024(4)
C7 0.0216(5) 0.0317(7) 0.0252(6) 0.0072(5) 0.0048(4) 0.0044(5)
C8 0.0220(5) 0.0326(7) 0.0244(6) 0.0062(5) 0.0060(4) 0.0058(5)
C9 0.0195(5) 0.0309(7) 0.0218(5) 0.0048(5) 0.0035(4) 0.0062(4)
C10 0.0236(6) 0.0485(8) 0.0214(6) 0.0086(5) 0.0073(5) 0.0112(5)
C11 0.0223(5) 0.0384(7) 0.0188(5) 0.0066(5) 0.0047(4) 0.0057(5)
C12 0.0190(5) 0.0233(6) 0.0165(5) 0.0038(4) 0.0010(4) 0.0021(4)
C13 0.0195(5) 0.0183(6) 0.0162(5) 0.0030(4) -0.0008(4) 0.0002(4)
C14 0.0197(5) 0.0256(6) 0.0200(5) 0.0091(5) 0.0020(4) 0.0050(4)
C15 0.0195(5) 0.0198(6) 0.0218(5) 0.0068(4) 0.0015(4) 0.0004(4)
C16 0.0197(5) 0.0225(6) 0.0238(5) 0.0095(5) 0.0038(4) 0.0029(4)
C17 0.0200(5) 0.0207(6) 0.0280(6) 0.0089(5) 0.0065(4) 0.0025(4)
C18 0.0228(5) 0.0218(6) 0.0295(6) 0.0102(5) 0.0092(4) 0.0033(4)
C19 0.0239(5) 0.0217(6) 0.0257(6) 0.0095(5) 0.0091(4) 0.0035(4)
C20 0.0252(5) 0.0237(6) 0.0295(6) 0.0108(5) 0.0109(5) 0.0055(4)
C21 0.0248(5) 0.0241(6) 0.0300(6) 0.0109(5) 0.0098(5) 0.0044(4)
C22 0.0256(5) 0.0217(6) 0.0272(6) 0.0104(5) 0.0051(4) 0.0008(4)
C23 0.0288(6) 0.0292(7) 0.0320(6) 0.0148(5) 0.0094(5) 0.0081(5)
C24 0.0416(7) 0.0335(7) 0.0278(6) 0.0127(5) 0.0117(5) 0.0087(6)
C25 0.0424(7) 0.0303(7) 0.0242(6) 0.0110(5) -0.0027(5) 0.0029(5)
C26 0.0279(6) 0.0284(7) 0.0343(7) 0.0085(5) -0.0016(5) 0.0052(5)
C27 0.0254(6) 0.0254(7) 0.0310(6) 0.0084(5) 0.0066(5) 0.0021(5)
C28 0.0289(7) 0.1028(14) 0.0291(7) 0.0254(8) 0.0153(5) 0.0270(8)
C29 0.0281(7) 0.1393(19) 0.0476(9) 0.0496(11) 0.0167(6) 0.0096(9)
C30 0.0281(6) 0.0668(10) 0.0203(6) 0.0174(6) 0.0096(5) 0.0140(6)
C31 0.0380(7) 0.0708(11) 0.0430(8) 0.0376(8) 0.0096(6) 0.0023(7)
C32 0.0188(5) 0.0311(7) 0.0305(6) 0.0110(5) 0.0052(4) 0.0050(5)
C33 0.0273(6) 0.0339(7) 0.0359(7) 0.0163(6) 0.0035(5) 0.0087(5)
C34 0.0253(6) 0.0314(7) 0.0326(6) 0.0126(5) 0.0128(5) 0.0066(5)
C35 0.0325(6) 0.0330(7) 0.0356(7) 0.0095(6) 0.0125(5) 0.0093(5)
C36 0.0245(5) 0.0263(7) 0.0300(6) 0.0118(5) 0.0063(5) -0.0001(5)
C37 0.0250(6) 0.0371(7) 0.0291(6) 0.0167(5) 0.0037(5) -0.0020(5)
C38 0.0221(5) 0.0421(8) 0.0387(7) 0.0281(6) 0.0060(5) 0.0044(5)
C39 0.0312(6) 0.0350(8) 0.0411(7) 0.0211(6) 0.0153(5) 0.0120(5)
C40 0.0295(6) 0.0339(7) 0.0295(6) 0.0160(5) 0.0113(5) 0.0064(5)
C41 0.0214(5) 0.0271(7) 0.0296(6) 0.0157(5) 0.0072(4) 0.0012(4)
C42 0.0243(5) 0.0249(6) 0.0254(6) 0.0101(5) 0.0078(4) 0.0018(4)
C43 0.0240(5) 0.0232(6) 0.0226(5) 0.0074(5) 0.0068(4) 0.0011(4)
C44 0.0195(5) 0.0220(6) 0.0228(5) 0.0084(5) 0.0055(4) 0.0010(4)
C45 0.0208(5) 0.0229(6) 0.0217(5) 0.0068(5) 0.0048(4) -0.0007(4)
C46 0.0181(5) 0.0252(6) 0.0197(5) 0.0072(5) 0.0034(4) -0.0013(4)
C47 0.0169(5) 0.0247(6) 0.0182(5) 0.0084(4) 0.0023(4) 0.0010(4)
C48 0.0154(5) 0.0258(6) 0.0197(5) 0.0097(5) 0.0011(4) -0.0003(4)
C49 0.0217(5) 0.0255(6) 0.0180(5) 0.0095(5) 0.0019(4) 0.0044(4)
C50 0.0150(5) 0.0267(6) 0.0203(5) 0.0105(5) 0.0021(4) 0.0024(4)
C51 0.0181(5) 0.0252(6) 0.0190(5) 0.0085(5) 0.0026(4) 0.0035(4)
C52 0.0198(5) 0.0262(6) 0.0226(5) 0.0087(5) 0.0047(4) 0.0037(4)
C53 0.0218(5) 0.0270(6) 0.0222(5) 0.0074(5) 0.0067(4) 0.0048(4)
C54 0.0214(5) 0.0274(6) 0.0177(5) 0.0063(5) 0.0051(4) 0.0034(4)
C55 0.0239(5) 0.0256(6) 0.0210(6) 0.0059(5) 0.0069(4) 0.0048(4)
C56 0.0249(5) 0.0242(6) 0.0208(6) 0.0055(5) 0.0058(4) 0.0036(4)
C57 0.0217(5) 0.0231(6) 0.0198(5) 0.0066(5) 0.0034(4) -0.0003(4)
C58 0.0233(5) 0.0254(6) 0.0225(5) 0.0077(5) 0.0045(4) 0.0046(4)
C59 0.0278(6) 0.0334(7) 0.0195(5) 0.0047(5) 0.0046(4) 0.0035(5)
C60 0.0258(6) 0.0408(8) 0.0214(6) 0.0140(5) -0.0010(4) 0.0020(5)
C61 0.0285(6) 0.0312(7) 0.0339(7) 0.0137(6) 0.0024(5) 0.0087(5)
C62 0.0285(6) 0.0239(6) 0.0254(6) 0.0045(5) 0.0047(5) 0.0041(5)
C63 0.0334(6) 0.0238(7) 0.0239(6) 0.0052(5) 0.0058(5) 0.0031(5)
C64 0.0405(7) 0.0373(8) 0.0412(7) 0.0055(6) 0.0179(6) 0.0114(6)
C65 0.0231(5) 0.0296(7) 0.0188(5) 0.0050(5) 0.0007(4) 0.0022(5)
C66 0.0333(7) 0.0585(10) 0.0278(6) 0.0229(6) 0.0019(5) 0.0004(6)
C67 0.0267(6) 0.0267(7) 0.0260(6) 0.0075(5) 0.0027(5) 0.0084(5)
C68 0.0411(7) 0.0312(7) 0.0279(6) 0.0133(5) 0.0069(5) 0.0099(5)
C69 0.0323(6) 0.0299(7) 0.0229(6) 0.0061(5) 0.0077(5) 0.0101(5)
C70 0.0489(8) 0.0311(8) 0.0350(7) -0.0007(6) 0.0131(6) -0.0003(6)
C71 0.0176(5) 0.0267(6) 0.0242(6) 0.0105(5) 0.0020(4) 0.0022(4)
C72 0.0268(6) 0.0351(7) 0.0248(6) 0.0136(5) 0.0018(5) 0.0042(5)
C73 0.0307(6) 0.0444(8) 0.0286(6) 0.0181(6) 0.0063(5) 0.0037(5)
C74 0.0443(7) 0.0542(9) 0.0289(7) 0.0183(6) 0.0096(6) 0.0037(6)
C75 0.0179(5) 0.0232(6) 0.0248(6) 0.0057(5) -0.0015(4) 0.0000(4)
C76 0.0217(5) 0.0256(7) 0.0370(7) 0.0083(5) -0.0011(5) 0.0030(5)
C77 0.0237(5) 0.0228(6) 0.0351(6) 0.0067(5) 0.0045(5) 0.0016(5)
C78 0.0335(6) 0.0349(8) 0.0300(6) 0.0037(5) 0.0061(5) -0.0067(5)
C79 0.0191(5) 0.0240(6) 0.0263(6) 0.0087(5) 0.0001(4) 0.0035(4)
C80 0.0235(5) 0.0258(6) 0.0245(6) 0.0092(5) 0.0010(4) 0.0005(4)
C81 0.0275(6) 0.0279(7) 0.0268(6) 0.0110(5) 0.0045(5) 0.0041(5)
C82 0.0450(7) 0.0264(7) 0.0399(7) 0.0101(6) 0.0054(6) 0.0041(6)
C83 0.0213(5) 0.0269(6) 0.0205(5) 0.0092(5) -0.0009(4) -0.0008(4)
C84 0.0288(6) 0.0373(8) 0.0304(6) 0.0134(6) 0.0083(5) 0.0020(5)
C85 0.0316(10) 0.0341(15) 0.0256(10) 0.0110(11) 0.0074(7) 0.0127(10)
C86 0.0527(16) 0.065(2) 0.0305(11) 0.0249(13) 0.0138(11) 0.0325(16)
C87 0.037(4) 0.050(5) 0.032(3) 0.016(4) 0.015(3) -0.005(3)
C88 0.030(3) 0.061(5) 0.027(3) 0.021(3) 0.008(2) 0.008(3)
N1 0.0183(4) 0.0257(5) 0.0178(4) 0.0064(4) 0.0032(3) 0.0035(4)
N2 0.0190(4) 0.0254(5) 0.0239(5) 0.0110(4) 0.0066(4) 0.0059(4)
N3 0.0205(4) 0.0226(5) 0.0162(4) 0.0065(4) 0.0030(3) 0.0027(4)
N4 0.0206(4) 0.0231(5) 0.0177(4) 0.0068(4) 0.0033(3) 0.0057(4)
N5 0.0173(4) 0.0235(5) 0.0215(5) 0.0079(4) -0.0001(3) 0.0017(4)
O1 0.0186(4) 0.0289(5) 0.0192(4) 0.0101(3) 0.0009(3) 0.0024(3)
O2 0.0182(4) 0.0306(5) 0.0230(4) 0.0117(3) 0.0023(3) 0.0057(3)
O3 0.0299(4) 0.0276(5) 0.0174(4) 0.0078(3) -0.0024(3) 0.0064(3)
O4 0.0312(4) 0.0265(5) 0.0200(4) 0.0084(3) -0.0029(3) 0.0080(3)
F1 0.0358(4) 0.0686(6) 0.0410(4) 0.0307(4) -0.0012(3) 0.0181(4)
F2 0.0657(5) 0.0544(5) 0.0265(4) 0.0185(4) -0.0018(4) 0.0164(4)
F3 0.0308(4) 0.0553(5) 0.0484(5) 0.0360(4) 0.0061(3) 0.0123(3)
F4 0.0417(4) 0.0685(6) 0.0253(4) 0.0214(4) -0.0034(3) 0.0137(4)
F5 0.0233(3) 0.0269(4) 0.0322(4) 0.0028(3) -0.0018(3) 0.0002(3)
F6 0.0275(3) 0.0348(4) 0.0258(3) 0.0148(3) 0.0012(3) 0.0083(3)
F7 0.0415(4) 0.0309(4) 0.0227(3) 0.0129(3) -0.0026(3) 0.0042(3)
F8 0.0252(3) 0.0350(4) 0.0390(4) 0.0118(3) -0.0021(3) 0.0033(3)
Cl1 0.02221(12) 0.02761(15) 0.01874(12) 0.01016(11) 0.00217(9) 0.00459(10)
B1 0.0188(6) 0.0257(7) 0.0212(6) 0.0071(5) -0.0001(5) 0.0025(5)
B2 0.0259(6) 0.0277(7) 0.0209(6) 0.0090(5) -0.0034(5) 0.0043(5)

loop_
_atom_type_symbol
_atom_type_description
_atom_type_scat_dispersion_real
_atom_type_scat_dispersion_imag
_atom_type_scat_source
C C 0.0181 0.0091 'International Tables Vol C Tables 4.2.6.8 and 6.1.1.4'
H H 0.0000 0.0000 'International Tables Vol C Tables 4.2.6.8 and 6.1.1.4'
B B 0.0090 0.0039 'International Tables Vol C Tables 4.2.6.8 and 6.1.1.4'
F F 0.0727 0.0534 'International Tables Vol C Tables 4.2.6.8 and 6.1.1.4'
N N 0.0311 0.0180 'International Tables Vol C Tables 4.2.6.8 and 6.1.1.4'
O O 0.0492 0.0322 'International Tables Vol C Tables 4.2.6.8 and 6.1.1.4'
Cl Cl 0.3639 0.7018 'International Tables Vol C Tables 4.2.6.8 and 6.1.1.4'

loop_
_geom_angle_atom_site_label_1
_geom_angle_atom_site_label_2
_geom_angle_atom_site_label_3
_geom_angle
C2 C1 C6 120.83(11)
C2 C1 H1 119.6
C6 C1 H1 119.6
C3 C2 C1 118.35(12)
C3 C2 H2 120.8
C1 C2 H2 120.8
F1 C3 C4 118.20(11)
F1 C3 C2 119.10(11)
C4 C3 C2 122.70(11)
C3 C4 C5 118.54(11)
C3 C4 H3 120.7
C5 C4 H3 120.7
C4 C5 C6 120.66(10)
C4 C5 H4 119.7
C6 C5 H4 119.7
C1 C6 C5 118.91(10)
C1 C6 C7 120.93(10)
C5 C6 C7 120.17(10)
C8 C7 C6 177.59(14)
C7 C8 C9 176.75(13)
N1 C9 C10 108.66(10)
N1 C9 C8 122.93(10)
C10 C9 C8 128.40(10)
C9 C10 C11 107.29(10)
C9 C10 C28 124.45(11)
C11 C10 C28 128.26(11)
C12 C11 C10 106.89(10)
C12 C11 C30 126.67(10)
C10 C11 C30 126.45(10)
N1 C12 C11 108.08(9)
N1 C12 C13 121.55(9)
C11 C12 C13 130.29(10)
O1 C13 C14 120.71(9)
O1 C13 C12 116.45(9)
C14 C13 C12 122.83(10)
C13 C14 C15 119.75(10)
C13 C14 H5 120.1
C15 C14 H5 120.1
O2 C15 C14 120.67(10)
O2 C15 C16 116.92(9)
C14 C15 C16 122.33(10)
N2 C16 C17 107.85(9)
N2 C16 C15 120.74(9)
C17 C16 C15 131.38(10)
C18 C17 C16 107.03(10)
C18 C17 C32 125.28(10)
C16 C17 C32 127.63(10)
C19 C18 C17 107.28(10)
C19 C18 C34 124.33(10)
C17 C18 C34 128.39(10)
N2 C19 C18 108.68(10)
N2 C19 C20 121.98(10)
C18 C19 C20 129.26(10)
C21 C20 C19 178.32(12)
C20 C21 C22 178.86(12)
C27 C22 C23 119.20(11)
C27 C22 C21 120.05(10)
C23 C22 C21 120.74(10)
C24 C23 C22 120.59(11)
C24 C23 H6 119.7
C22 C23 H6 119.7
C25 C24 C23 118.34(12)
C25 C24 H7 120.8
C23 C24 H7 120.8
F2 C25 C24 118.84(12)
F2 C25 C26 118.36(11)
C24 C25 C26 122.80(11)
C27 C26 C25 118.57(11)
C27 C26 H8 120.7
C25 C26 H8 120.7
C26 C27 C22 120.49(11)
C26 C27 H9 119.8
C22 C27 H9 119.8
C10 C28 C29 113.69(14)
C10 C28 H23 108.8
C29 C28 H23 108.8
C10 C28 H24 108.8
C29 C28 H24 108.8
H23 C28 H24 107.7
C28 C29 H25 109.5
C28 C29 H26 109.5
H25 C29 H26 109.5
C28 C29 H27 109.5
H25 C29 H27 109.5
H26 C29 H27 109.5
C11 C30 C31 113.18(11)
C11 C30 H28 108.9
C31 C30 H28 108.9
C11 C30 H29 108.9
C31 C30 H29 108.9
H28 C30 H29 107.8
C30 C31 H30 109.5
C30 C31 H31 109.5
H30 C31 H31 109.5
C30 C31 H32 109.5
H30 C31 H32 109.5
H31 C31 H32 109.5
C17 C32 C33 114.65(10)
C17 C32 H33 108.6
C33 C32 H33 108.6
C17 C32 H34 108.6
C33 C32 H34 108.6
H33 C32 H34 107.6
C32 C33 H35 109.5
C32 C33 H36 109.5
H35 C33 H36 109.5
C32 C33 H37 109.5
H35 C33 H37 109.5
H36 C33 H37 109.5
C18 C34 C35 112.91(10)
C18 C34 H38 109.0
C35 C34 H38 109.0
C18 C34 H39 109.0
C35 C34 H39 109.0
H38 C34 H39 107.8
C34 C35 H40 109.5
C34 C35 H41 109.5
H40 C35 H41 109.5
C34 C35 H42 109.5
H40 C35 H42 109.5
H41 C35 H42 109.5
C37 C36 C41 120.36(12)
C37 C36 H10 119.8
C41 C36 H10 119.8
C38 C37 C36 118.33(12)
C38 C37 H11 120.8
C36 C37 H11 120.8
F3 C38 C39 118.59(12)
F3 C38 C37 118.34(11)
C39 C38 C37 123.06(11)
C38 C39 C40 118.35(12)
C38 C39 H12 120.8
C40 C39 H12 120.8
C39 C40 C41 120.44(12)
C39 C40 H13 119.8
C41 C40 H13 119.8
C40 C41 C36 119.45(11)
C40 C41 C42 121.04(11)
C36 C41 C42 119.51(11)
C43 C42 C41 177.74(13)
C42 C43 C44 179.33(13)
N3 C44 C45 108.89(10)
N3 C44 C43 121.65(10)
C45 C44 C43 129.45(11)
C44 C45 C46 107.07(10)
C44 C45 C63 124.04(10)
C46 C45 C63 128.87(10)
C45 C46 C47 107.28(9)
C45 C46 C65 124.83(10)
C47 C46 C65 127.79(10)
N3 C47 C46 107.31(10)
N3 C47 C48 119.89(9)
C46 C47 C48 132.78(10)
O3 C48 C49 120.25(10)
O3 C48 C47 117.83(10)
C49 C48 C47 121.85(9)
C50 C49 C48 120.42(10)
C50 C49 H14 119.8
C48 C49 H14 119.8
O4 C50 C49 121.03(10)
O4 C50 C51 115.71(10)
C49 C50 C51 123.26(10)
N4 C51 C52 108.06(9)
N4 C51 C50 121.36(10)
C52 C51 C50 130.49(10)
C51 C52 C53 107.18(10)
C51 C52 C67 127.23(10)
C53 C52 C67 125.59(11)
C54 C53 C52 107.06(10)
C54 C53 C69 124.66(10)
C52 C53 C69 128.11(11)
N4 C54 C53 108.88(9)
N4 C54 C55 123.00(10)
C53 C54 C55 128.12(11)
C56 C55 C54 176.10(12)
C55 C56 C57 178.72(13)
C62 C57 C58 119.11(10)
C62 C57 C56 120.42(10)
C58 C57 C56 120.47(10)
C59 C58 C57 120.40(11)
C59 C58 H15 119.8
C57 C58 H15 119.8
C60 C59 C58 118.46(11)
C60 C59 H16 120.8
C58 C59 H16 120.8
F4 C60 C59 118.39(11)
F4 C60 C61 118.56(11)
C59 C60 C61 123.04(11)
C60 C61 C62 118.23(11)
C60 C61 H17 120.9
C62 C61 H17 120.9
C61 C62 C57 120.76(11)
C61 C62 H18 119.6
C57 C62 H18 119.6
C45 C63 C64 112.09(10)
C45 C63 H43 109.2
C64 C63 H43 109.2
C45 C63 H44 109.2
C64 C63 H44 109.2
H43 C63 H44 107.9
C63 C64 H45 109.5
C63 C64 H46 109.5
H45 C64 H46 109.5
C63 C64 H47 109.5
H45 C64 H47 109.5
H46 C64 H47 109.5
C46 C65 C66 114.61(9)
C46 C65 H48 108.6
C66 C65 H48 108.6
C46 C65 H49 108.6
C66 C65 H49 108.6
H48 C65 H49 107.6
C65 C66 H50 109.5
C65 C66 H51 109.5
H50 C66 H51 109.5
C65 C66 H52 109.5
H50 C66 H52 109.5
H51 C66 H52 109.5
C52 C67 C68 112.68(10)
C52 C67 H53 109.1
C68 C67 H53 109.1
C52 C67 H54 109.1
C68 C67 H54 109.1
H53 C67 H54 107.8
C67 C68 H55 109.5
C67 C68 H56 109.5
H55 C68 H56 109.5
C67 C68 H57 109.5
H55 C68 H57 109.5
H56 C68 H57 109.5
C53 C69 C70 111.50(10)
C53 C69 H58 109.3
C70 C69 H58 109.3
C53 C69 H59 109.3
C70 C69 H59 109.3
H58 C69 H59 108.0
C69 C70 H60 109.5
C69 C70 H61 109.5
H60 C70 H61 109.5
C69 C70 H62 109.5
H60 C70 H62 109.5
H61 C70 H62 109.5
C72 C71 N5 115.86(9)
C72 C71 H63 108.3
N5 C71 H63 108.3
C72 C71 H64 108.3
N5 C71 H64 108.3
H63 C71 H64 107.4
C71 C72 C73 110.26(9)
C71 C72 H65 109.6
C73 C72 H65 109.6
C71 C72 H66 109.6
C73 C72 H66 109.6
H65 C72 H66 108.1
C72 C73 C74 111.77(10)
C72 C73 H67 109.3
C74 C73 H67 109.3
C72 C73 H68 109.3
C74 C73 H68 109.3
H67 C73 H68 107.9
C73 C74 H69 109.5
C73 C74 H70 109.5
H69 C74 H70 109.5
C73 C74 H71 109.5
H69 C74 H71 109.5
H70 C74 H71 109.5
C76 C75 N5 115.04(9)
C76 C75 H72 108.5
N5 C75 H72 108.5
C76 C75 H73 108.5
N5 C75 H73 108.5
H72 C75 H73 107.5
C75 C76 C77 110.82(9)
C75 C76 H74 109.5
C77 C76 H74 109.5
C75 C76 H75 109.5
C77 C76 H75 109.5
H74 C76 H75 108.1
C78 C77 C76 113.73(10)
C78 C77 H76 108.8
C76 C77 H76 108.8
C78 C77 H77 108.8
C76 C77 H77 108.8
H76 C77 H77 107.7
C77 C78 H78 109.5
C77 C78 H79 109.5
H78 C78 H79 109.5
C77 C78 H80 109.5
H78 C78 H80 109.5
H79 C78 H80 109.5
C80 C79 N5 116.83(9)
C80 C79 H81 108.1
N5 C79 H81 108.1
C80 C79 H82 108.1
N5 C79 H82 108.1
H81 C79 H82 107.3
C79 C80 C81 108.42(9)
C79 C80 H83 110.0
C81 C80 H83 110.0
C79 C80 H84 110.0
C81 C80 H84 110.0
H83 C80 H84 108.4
C82 C81 C80 113.19(10)
C82 C81 H85 108.9
C80 C81 H85 108.9
C82 C81 H86 108.9
C80 C81 H86 108.9
H85 C81 H86 107.8
C81 C82 H87 109.5
C81 C82 H88 109.5
H87 C82 H88 109.5
C81 C82 H89 109.5
H87 C82 H89 109.5
H88 C82 H89 109.5
N5 C83 C84 116.09(9)
N5 C83 H90 108.3
C84 C83 H90 108.3
N5 C83 H91 108.3
C84 C83 H91 108.3
H90 C83 H91 107.4
C85 C84 C83 112.76(12)
C83 C84 C87 106.3(2)
C85 C84 H92 109.0
C83 C84 H92 109.0
C85 C84 H93 109.0
C83 C84 H93 109.0
H92 C84 H93 107.8
C83 C84 H94 110.5
C87 C84 H94 110.5
C83 C84 H95 110.5
C87 C84 H95 110.5
H94 C84 H95 108.7
C84 C85 C86 112.3(3)
C84 C85 H96 109.1
C86 C85 H96 109.1
C84 C85 H97 109.1
C86 C85 H97 109.1
H96 C85 H97 107.9
C85 C86 H98 109.5
C85 C86 H99 109.5
H98 C86 H99 109.5
C85 C86 H100 109.5
H98 C86 H100 109.5
H99 C86 H100 109.5
C88 C87 C84 120.5(6)
C88 C87 H101 107.2
C84 C87 H101 107.2
C88 C87 H102 107.2
C84 C87 H102 107.2
H101 C87 H102 106.8
C87 C88 H103 109.5
C87 C88 H104 109.5
H103 C88 H104 109.5
C87 C88 H105 109.5
H103 C88 H105 109.5
H104 C88 H105 109.5
C9 N1 C12 109.08(9)
C9 N1 H19 125.5
C12 N1 H19 125.5
C19 N2 C16 109.15(9)
C19 N2 H20 125.4
C16 N2 H20 125.4
C44 N3 C47 109.45(9)
C44 N3 H21 125.3
C47 N3 H21 125.3
C54 N4 C51 108.81(9)
C54 N4 H22 125.6
C51 N4 H22 125.6
C83 N5 C79 111.58(9)
C83 N5 C75 111.07(8)
C79 N5 C75 106.22(8)
C83 N5 C71 106.05(8)
C79 N5 C71 110.64(8)
C75 N5 C71 111.37(9)
C13 O1 B1 118.19(8)
C15 O2 B1 118.50(9)
C48 O3 B2 120.40(9)
C50 O4 B2 120.48(9)
F6 B1 F5 111.37(9)
F6 B1 O1 109.72(9)
F5 B1 O1 107.76(9)
F6 B1 O2 109.45(10)
F5 B1 O2 108.07(9)
O1 B1 O2 110.46(9)
F7 B2 F8 110.49(9)
F7 B2 O4 107.99(10)
F8 B2 O4 109.20(10)
F7 B2 O3 108.07(10)
F8 B2 O3 109.32(10)
O4 B2 O3 111.76(9)

loop_
_geom_bond_atom_site_label_1
_geom_bond_atom_site_label_2
_geom_bond_distance
C1 C2 1.3806(18)
C1 C6 1.3921(17)
C1 H1 0.9500
C2 C3 1.3730(18)
C2 H2 0.9500
C3 F1 1.3533(13)
C3 C4 1.3725(17)
C4 C5 1.3793(16)
C4 H3 0.9500
C5 C6 1.3944(15)
C5 H4 0.9500
C6 C7 1.4313(16)
C7 C8 1.1995(17)
C8 C9 1.4144(16)
C9 N1 1.3549(14)
C9 C10 1.3961(17)
C10 C11 1.4018(16)
C10 C28 1.5003(16)
C11 C12 1.4008(16)
C11 C30 1.5008(16)
C12 N1 1.3750(14)
C12 C13 1.4309(15)
C13 O1 1.3151(13)
C13 C14 1.3845(15)
C14 C15 1.3902(15)
C14 H5 0.9500
C15 O2 1.3169(13)
C15 C16 1.4255(16)
C16 N2 1.3792(14)
C16 C17 1.4065(15)
C17 C18 1.4048(16)
C17 C32 1.5061(15)
C18 C19 1.3980(16)
C18 C34 1.5003(15)
C19 N2 1.3600(14)
C19 C20 1.4112(16)
C20 C21 1.2017(17)
C21 C22 1.4275(16)
C22 C27 1.3953(16)
C22 C23 1.3974(17)
C23 C24 1.3805(17)
C23 H6 0.9500
C24 C25 1.3730(18)
C24 H7 0.9500
C25 F2 1.3539(14)
C25 C26 1.3781(19)
C26 C27 1.3764(17)
C26 H8 0.9500
C27 H9 0.9500
C28 C29 1.514(3)
C28 H23 0.9900
C28 H24 0.9900
C29 H25 0.9800
C29 H26 0.9800
C29 H27 0.9800
C30 C31 1.519(2)
C30 H28 0.9900
C30 H29 0.9900
C31 H30 0.9800
C31 H31 0.9800
C31 H32 0.9800
C32 C33 1.5263(18)
C32 H33 0.9900
C32 H34 0.9900
C33 H35 0.9800
C33 H36 0.9800
C33 H37 0.9800
C34 C35 1.5189(19)
C34 H38 0.9900
C34 H39 0.9900
C35 H40 0.9800
C35 H41 0.9800
C35 H42 0.9800
C36 C37 1.3847(17)
C36 C41 1.3961(17)
C36 H10 0.9500
C37 C38 1.3739(19)
C37 H11 0.9500
C38 F3 1.3589(13)
C38 C39 1.3730(19)
C39 C40 1.3845(17)
C39 H12 0.9500
C40 C41 1.3927(18)
C40 H13 0.9500
C41 C42 1.4293(16)
C42 C43 1.2005(16)
C43 C44 1.4112(16)
C44 N3 1.3518(15)
C44 C45 1.4001(16)
C45 C46 1.4009(16)
C45 C63 1.4947(17)
C46 C47 1.4117(16)
C46 C65 1.5025(15)
C47 N3 1.3812(13)
C47 C48 1.4221(17)
C48 O3 1.3152(13)
C48 C49 1.3945(16)
C49 C50 1.3759(17)
C49 H14 0.9500
C50 O4 1.3139(13)
C50 C51 1.4339(16)
C51 N4 1.3795(13)
C51 C52 1.3999(17)
C52 C53 1.4072(16)
C52 C67 1.5010(15)
C53 C54 1.3948(16)
C53 C69 1.4959(17)
C54 N4 1.3628(15)
C54 C55 1.4147(15)
C55 C56 1.2027(16)
C56 C57 1.4307(15)
C57 C62 1.3943(16)
C57 C58 1.4005(16)
C58 C59 1.3820(16)
C58 H15 0.9500
C59 C60 1.3739(18)
C59 H16 0.9500
C60 F4 1.3560(13)
C60 C61 1.3745(19)
C61 C62 1.3822(17)
C61 H17 0.9500
C62 H18 0.9500
C63 C64 1.5265(18)
C63 H43 0.9900
C63 H44 0.9900
C64 H45 0.9800
C64 H46 0.9800
C64 H47 0.9800
C65 C66 1.5217(17)
C65 H48 0.9900
C65 H49 0.9900
C66 H50 0.9800
C66 H51 0.9800
C66 H52 0.9800
C67 C68 1.5269(17)
C67 H53 0.9900
C67 H54 0.9900
C68 H55 0.9800
C68 H56 0.9800
C68 H57 0.9800
C69 C70 1.5217(19)
C69 H58 0.9900
C69 H59 0.9900
C70 H60 0.9800
C70 H61 0.9800
C70 H62 0.9800
C71 C72 1.5167(16)
C71 N5 1.5245(14)
C71 H63 0.9900
C71 H64 0.9900
C72 C73 1.5211(17)
C72 H65 0.9900
C72 H66 0.9900
C73 C74 1.5236(17)
C73 H67 0.9900
C73 H68 0.9900
C74 H69 0.9800
C74 H70 0.9800
C74 H71 0.9800
C75 C76 1.5139(17)
C75 N5 1.5213(14)
C75 H72 0.9900
C75 H73 0.9900
C76 C77 1.5315(16)
C76 H74 0.9900
C76 H75 0.9900
C77 C78 1.5181(18)
C77 H76 0.9900
C77 H77 0.9900
C78 H78 0.9800
C78 H79 0.9800
C78 H80 0.9800
C79 C80 1.5136(16)
C79 N5 1.5180(15)
C79 H81 0.9900
C79 H82 0.9900
C80 C81 1.5236(16)
C80 H83 0.9900
C80 H84 0.9900
C81 C82 1.5137(18)
C81 H85 0.9900
C81 H86 0.9900
C82 H87 0.9800
C82 H88 0.9800
C82 H89 0.9800
C83 N5 1.5139(14)
C83 C84 1.5173(16)
C83 H90 0.9900
C83 H91 0.9900
C84 C85 1.495(3)
C84 C87 1.626(7)
C84 H92 0.9900
C84 H93 0.9900
C84 H94 0.9900
C84 H95 0.9900
C85 C86 1.534(4)
C85 H96 0.9900
C85 H97 0.9900
C86 H98 0.9800
C86 H99 0.9800
C86 H100 0.9800
C87 C88 1.473(10)
C87 H101 0.9900
C87 H102 0.9900
C88 H103 0.9800
C88 H104 0.9800
C88 H105 0.9800
N1 H19 0.8800
N2 H20 0.8800
N3 H21 0.8800
N4 H22 0.8800
O1 B1 1.4820(14)
O2 B1 1.4874(15)
O3 B2 1.4852(16)
O4 B2 1.4751(16)
F5 B1 1.3959(15)
F6 B1 1.3539(14)
F7 B2 1.3757(15)
F8 B2 1.3802(15)

loop_
_geom_hbond_atom_site_label_D
_geom_hbond_atom_site_label_H
_geom_hbond_atom_site_label_A
_geom_hbond_distance_DH
_geom_hbond_distance_HA
_geom_hbond_distance_DA
_geom_hbond_angle_DHA
_geom_hbond_site_symmetry_A
C14 H5 Cl1 0.95 2.61 3.5085(13) 157.0 .
N1 H19 Cl1 0.88 2.39 3.2622(12) 171.2 .
N2 H20 Cl1 0.88 2.50 3.3721(10) 174.1 .
C49 H14 Cl1 0.95 2.63 3.5474(12) 161.7 .
N3 H21 Cl1 0.88 2.44 3.3170(13) 173.5 .
N4 H22 Cl1 0.88 2.45 3.3300(12) 178.2 .
C14 H5 Cl1 0.95 2.61 3.5085(13) 157.0 .
N1 H19 Cl1 0.88 2.39 3.2622(12) 171.2 .
C61 H17 F5 0.95 2.38 3.2649(16) 155.8 .
C72 H66 F8 0.99 2.61 3.3046(14) 126.8 2_667
C75 H72 F7 0.99 2.45 3.2710(14) 140.4 2_667
C79 H82 F7 0.99 2.51 3.2166(14) 127.8 2_667
C83 H91 F5 0.99 2.16 3.1264(14) 164.6 2_566

loop_
_geom_torsion_atom_site_label_1
_geom_torsion_atom_site_label_2
_geom_torsion_atom_site_label_3
_geom_torsion_atom_site_label_4
_geom_torsion
C6 C1 C2 C3 0.6(2)
C1 C2 C3 F1 -179.15(13)
C1 C2 C3 C4 1.0(2)
F1 C3 C4 C5 178.48(11)
C2 C3 C4 C5 -1.6(2)
C3 C4 C5 C6 0.75(18)
C2 C1 C6 C5 -1.4(2)
C2 C1 C6 C7 178.33(14)
C4 C5 C6 C1 0.74(18)
C4 C5 C6 C7 -179.02(11)
N1 C9 C10 C11 0.75(15)
C8 C9 C10 C11 -177.89(13)
N1 C9 C10 C28 -179.49(14)
C8 C9 C10 C28 1.9(2)
C9 C10 C11 C12 -0.56(15)
C28 C10 C11 C12 179.69(15)
C9 C10 C11 C30 179.23(13)
C28 C10 C11 C30 -0.5(2)
C10 C11 C12 N1 0.17(14)
C30 C11 C12 N1 -179.61(12)
C10 C11 C12 C13 -176.41(12)
C30 C11 C12 C13 3.8(2)
N1 C12 C13 O1 177.54(10)
C11 C12 C13 O1 -6.27(18)
N1 C12 C13 C14 -1.36(17)
C11 C12 C13 C14 174.82(12)
O1 C13 C14 C15 -7.09(16)
C12 C13 C14 C15 171.77(11)
C13 C14 C15 O2 9.76(17)
C13 C14 C15 C16 -166.84(11)
O2 C15 C16 N2 -173.61(10)
C14 C15 C16 N2 3.11(17)
O2 C15 C16 C17 3.88(18)
C14 C15 C16 C17 -179.40(12)
N2 C16 C17 C18 0.92(13)
C15 C16 C17 C18 -176.81(12)
N2 C16 C17 C32 -176.61(11)
C15 C16 C17 C32 5.7(2)
C16 C17 C18 C19 -0.65(13)
C32 C17 C18 C19 176.96(11)
C16 C17 C18 C34 179.07(11)
C32 C17 C18 C34 -3.32(19)
C17 C18 C19 N2 0.14(13)
C34 C18 C19 N2 -179.59(10)
C17 C18 C19 C20 -176.65(12)
C34 C18 C19 C20 3.6(2)
C27 C22 C23 C24 0.37(18)
C21 C22 C23 C24 -179.77(12)
C22 C23 C24 C25 -0.76(19)
C23 C24 C25 F2 -179.03(12)
C23 C24 C25 C26 0.5(2)
F2 C25 C26 C27 179.72(11)
C24 C25 C26 C27 0.2(2)
C25 C26 C27 C22 -0.62(18)
C23 C22 C27 C26 0.33(18)
C21 C22 C27 C26 -179.52(11)
C9 C10 C28 C29 -107.61(16)
C11 C10 C28 C29 72.10(19)
C12 C11 C30 C31 76.10(16)
C10 C11 C30 C31 -103.65(15)
C18 C17 C32 C33 101.18(13)
C16 C17 C32 C33 -81.71(15)
C19 C18 C34 C35 106.30(13)
C17 C18 C34 C35 -73.37(16)
C41 C36 C37 C38 0.57(17)
C36 C37 C38 F3 -179.99(10)
C36 C37 C38 C39 -0.15(18)
F3 C38 C39 C40 179.77(10)
C37 C38 C39 C40 -0.07(18)
C38 C39 C40 C41 -0.14(18)
C39 C40 C41 C36 0.56(17)
C39 C40 C41 C42 -179.17(11)
C37 C36 C41 C40 -0.78(16)
C37 C36 C41 C42 178.95(10)
N3 C44 C45 C46 0.29(12)
C43 C44 C45 C46 -178.84(11)
N3 C44 C45 C63 -177.95(10)
C43 C44 C45 C63 2.91(18)
C44 C45 C46 C47 -0.57(12)
C63 C45 C46 C47 177.56(11)
C44 C45 C46 C65 176.01(10)
C63 C45 C46 C65 -5.86(18)
C45 C46 C47 N3 0.63(11)
C65 C46 C47 N3 -175.81(10)
C45 C46 C47 C48 -177.78(11)
C65 C46 C47 C48 5.78(19)
N3 C47 C48 O3 -172.96(9)
C46 C47 C48 O3 5.29(17)
N3 C47 C48 C49 3.82(15)
C46 C47 C48 C49 -177.93(11)
O3 C48 C49 C50 6.27(15)
C47 C48 C49 C50 -170.44(10)
C48 C49 C50 O4 -7.02(16)
C48 C49 C50 C51 171.95(10)
O4 C50 C51 N4 175.11(9)
C49 C50 C51 N4 -3.91(16)
O4 C50 C51 C52 -8.75(17)
C49 C50 C51 C52 172.23(11)
N4 C51 C52 C53 -0.60(12)
C50 C51 C52 C53 -177.13(11)
N4 C51 C52 C67 179.68(10)
C50 C51 C52 C67 3.14(19)
C51 C52 C53 C54 0.40(12)
C67 C52 C53 C54 -179.87(10)
C51 C52 C53 C69 -175.03(11)
C67 C52 C53 C69 4.70(18)
C52 C53 C54 N4 -0.06(12)
C69 C53 C54 N4 175.58(10)
C52 C53 C54 C55 -179.79(11)
C69 C53 C54 C55 -4.15(18)
C62 C57 C58 C59 0.16(17)
C56 C57 C58 C59 -179.15(10)
C57 C58 C59 C60 -0.08(17)
C58 C59 C60 F4 -179.94(10)
C58 C59 C60 C61 0.11(19)
F4 C60 C61 C62 179.85(11)
C59 C60 C61 C62 -0.20(19)
C60 C61 C62 C57 0.28(18)
C58 C57 C62 C61 -0.26(17)
C56 C57 C62 C61 179.05(11)
C44 C45 C63 C64 75.00(14)
C46 C45 C63 C64 -102.84(14)
C45 C46 C65 C66 77.38(15)
C47 C46 C65 C66 -106.76(14)
C51 C52 C67 C68 79.50(15)
C53 C52 C67 C68 -100.17(13)
C54 C53 C69 C70 -84.99(14)
C52 C53 C69 C70 89.70(14)
N5 C71 C72 C73 172.27(10)
C71 C72 C73 C74 177.31(11)
N5 C75 C76 C77 -176.03(9)
C75 C76 C77 C78 -64.15(14)
N5 C79 C80 C81 -178.78(9)
C79 C80 C81 C82 -177.87(10)
N5 C83 C84 C85 162.00(18)
N5 C83 C84 C87 -169.5(4)
C83 C84 C85 C86 59.8(3)
C83 C84 C87 C88 -46.0(10)
C10 C9 N1 C12 -0.66(14)
C8 C9 N1 C12 178.08(11)
C11 C12 N1 C9 0.30(13)
C13 C12 N1 C9 177.24(10)
C18 C19 N2 C16 0.45(13)
C20 C19 N2 C16 177.51(11)
C17 C16 N2 C19 -0.86(13)
C15 C16 N2 C19 177.17(10)
C45 C44 N3 C47 0.11(12)
C43 C44 N3 C47 179.32(9)
C46 C47 N3 C44 -0.46(11)
C48 C47 N3 C44 178.20(9)
C53 C54 N4 C51 -0.32(12)
C55 C54 N4 C51 179.43(10)
C52 C51 N4 C54 0.57(12)
C50 C51 N4 C54 177.48(9)
C84 C83 N5 C79 -59.49(13)
C84 C83 N5 C75 58.82(13)
C84 C83 N5 C71 179.96(10)
C80 C79 N5 C83 -52.93(12)
C80 C79 N5 C75 -174.11(9)
C80 C79 N5 C71 64.89(12)
C76 C75 N5 C83 64.58(12)
C76 C75 N5 C79 -173.91(10)
C76 C75 N5 C71 -53.38(12)
C72 C71 N5 C83 -179.10(10)
C72 C71 N5 C79 59.75(13)
C72 C71 N5 C75 -58.15(13)
C14 C13 O1 B1 -18.01(15)
C12 C13 O1 B1 163.05(10)
C14 C15 O2 B1 12.88(15)
C16 C15 O2 B1 -170.34(10)
C49 C48 O3 B2 11.24(15)
C47 C48 O3 B2 -171.93(10)
C49 C50 O4 B2 -9.92(15)
C51 C50 O4 B2 171.04(10)
C13 O1 B1 F6 158.20(9)
C13 O1 B1 F5 -80.38(12)
C13 O1 B1 O2 37.46(13)
C15 O2 B1 F6 -155.77(9)
C15 O2 B1 F5 82.78(11)
C15 O2 B1 O1 -34.87(13)
C50 O4 B2 F7 143.71(10)
C50 O4 B2 F8 -96.11(12)
C50 O4 B2 O3 24.97(14)
C48 O3 B2 F7 -144.34(9)
C48 O3 B2 F8 95.35(11)
C48 O3 B2 O4 -25.65(14)

loop_
_cod_changelog_entry_id
_cod_changelog_entry_author
_cod_changelog_entry_date
_cod_changelog_entry_text
1 'Vaitkus, Antanas' 2022-05-07T05:55:00+03:00
;
 Replaced the '&#x009D;' sequences with backslash symbols ('\')
 in multiple data values.
;
